data_1565856
loop_
_publ_author_name
'Malinska, Maura'

_publ_section_title
;
 Insights into molecular recognition from the crystal structures of
 <i>p-tert</i>-butylcalix[6]arene complexed with different solvents
;
_journal_coeditor_code ED5024
_journal_issue 1
_journal_name_full IUCrJ
_journal_page_first 55
_journal_page_last 64
_journal_paper_doi 10.1107/S2052252521010678
_journal_volume 9
_journal_year 2022
_chemical_formula_moiety 'C66 H84 O6, 2(C H2 Cl2)'
_chemical_formula_sum 'C68 H88 Cl4 O6'
_chemical_formula_weight 1143.18
_space_group_crystal_system triclinic
_space_group_IT_number 2
_space_group_name_Hall '-P 1'
_space_group_name_H-M_alt 'P -1'
_atom_sites_solution_hydrogens geom
_atom_sites_solution_primary direct
_cell_angle_alpha 118.625(7)
_cell_angle_beta 92.647(5)
_cell_angle_gamma 98.062(5)
_cell_formula_units_Z 2
_cell_length_a 12.2610(7)
_cell_length_b 17.2425(11)
_cell_length_c 17.4170(12)
_cell_measurement_reflns_used 13662
_cell_measurement_temperature 100.0
_cell_measurement_theta_max 71.4760
_cell_measurement_theta_min 5.6660
_cell_volume 3172.8(4)
_computing_molecular_graphics 'Olex2 (Dolomanov et al., 2009)'
_computing_publication_material 'Olex2 (Dolomanov et al., 2009)'
_computing_structure_refinement 'XL (Sheldrick, 2008)'
_computing_structure_solution 'ShelXS (Sheldrick, 2008)'
_diffrn_ambient_temperature 100.0
_diffrn_measured_fraction_theta_full 1.000
_diffrn_measured_fraction_theta_max 0.982
_diffrn_measurement_device_type 'SuperNova, Dual, Cu at zero, Atlas'
_diffrn_radiation_type CuK\a
_diffrn_radiation_wavelength 1.54184
_diffrn_reflns_av_R_equivalents 0.0385
_diffrn_reflns_av_unetI/netI 0.0394
_diffrn_reflns_Laue_measured_fraction_full 1.000
_diffrn_reflns_Laue_measured_fraction_max 0.982
_diffrn_reflns_limit_h_max 14
_diffrn_reflns_limit_h_min -14
_diffrn_reflns_limit_k_max 20
_diffrn_reflns_limit_k_min -21
_diffrn_reflns_limit_l_max 20
_diffrn_reflns_limit_l_min -21
_diffrn_reflns_number 37155
_diffrn_reflns_point_group_measured_fraction_full 1.000
_diffrn_reflns_point_group_measured_fraction_max 0.982
_diffrn_reflns_theta_full 67.684
_diffrn_reflns_theta_max 71.724
_diffrn_reflns_theta_min 2.915
_exptl_absorpt_coefficient_mu 2.077
_exptl_absorpt_correction_T_max 1.00000
_exptl_absorpt_correction_T_min 0.50578
_exptl_absorpt_correction_type multi-scan
_exptl_absorpt_process_details
;
CrysAlisPro 1.171.38.43d (Rigaku Oxford Diffraction, 2015)
Empirical absorption correction using spherical harmonics,
 implemented in SCALE3 ABSPACK scaling algorithm.
;
_exptl_crystal_colour colourless
_exptl_crystal_colour_primary colourless
_exptl_crystal_density_diffrn 1.197
_exptl_crystal_description block
_exptl_crystal_F_000 1224
_exptl_crystal_size_max 0.3
_exptl_crystal_size_mid 0.2
_exptl_crystal_size_min 0.1
_refine_diff_density_max 0.309
_refine_diff_density_min -0.725
_refine_diff_density_rms 0.056
_refine_ls_extinction_method none
_refine_ls_goodness_of_fit_ref 1.020
_refine_ls_hydrogen_treatment constr
_refine_ls_matrix_type full
_refine_ls_number_parameters 766
_refine_ls_number_reflns 12208
_refine_ls_number_restraints 3
_refine_ls_restrained_S_all 1.021
_refine_ls_R_factor_all 0.0638
_refine_ls_R_factor_gt 0.0508
_refine_ls_shift/su_max 0.000
_refine_ls_shift/su_mean 0.000
_refine_ls_structure_factor_coef Fsqd
_refine_ls_weighting_details 'w=1/[\s^2^(Fo^2^)+(0.0679P)^2^+2.1130P] where P=(Fo^2^+2Fc^2^)/3'
_refine_ls_weighting_scheme calc
_refine_ls_wR_factor_gt 0.1299
_refine_ls_wR_factor_ref 0.1415
_reflns_Friedel_coverage 0.000
_reflns_number_gt 9900
_reflns_number_total 12208
_reflns_threshold_expression 'I > 2\s(I)'
_cod_data_source_file ed5024.cif
_cod_data_source_block 13_x6_DCM_1_2
_cod_database_code 1565856
_shelx_space_group_comment
;
The symmetry employed for this shelxl refinement is uniquely defined
by the following loop, which should always be used as a source of
symmetry information in preference to the above space-group names.
They are only intended as comments.
;
_shelx_estimated_absorpt_t_max 0.819
_shelx_estimated_absorpt_t_min 0.575
_olex2_refinement_description
;
1. Fixed Uiso
 At 1.2 times of:
  All C(H) groups, All C(H,H) groups
 At 1.5 times of:
  All C(H,H,H) groups, All O(H) groups
2. Restrained distances
 Cl1A-C67
 1.81 with sigma of 0.02
 C67-Cl2
 1.81 with sigma of 0.02
 C67A-Cl2A
 1.81 with sigma of 0.02
3. Uiso/Uaniso restraints and constraints
Uanis(C8) = Uanis(C8A)
Uanis(C10) = Uanis(C10A)
Uanis(C9A) = Uanis(C9)
Uanis(C68) = Uanis(C68A)
Uanis(Cl4A) = Uanis(Cl4)
Uanis(Cl1A) = Uanis(Cl1)
Uanis(C67A) = Uanis(C67)
Uanis(Cl2A) = Uanis(Cl2)
4. Others
 Sof(C8A)=Sof(H8AA)=Sof(H8AB)=Sof(H8AC)=Sof(C9A)=Sof(H9AA)=Sof(H9AB)=Sof(H9AC)=
 Sof(C10A)=Sof(H10D)=Sof(H10E)=Sof(H10F)=1-FVAR(1)
 Sof(C8)=Sof(H8A)=Sof(H8B)=Sof(H8C)=Sof(C9)=Sof(H9A)=Sof(H9B)=Sof(H9C)=
 Sof(C10)=Sof(H10A)=Sof(H10B)=Sof(H10C)=FVAR(1)
 Sof(C68)=Sof(H68A)=Sof(H68B)=Sof(Cl4A)=Sof(Cl3A)=1-FVAR(2)
 Sof(C68A)=Sof(H68C)=Sof(H68D)=Sof(Cl4)=Sof(Cl3)=FVAR(2)
 Sof(C67)=Sof(H67A)=Sof(H67B)=Sof(Cl1A)=Sof(Cl2)=1-FVAR(3)
 Sof(C67A)=Sof(H67C)=Sof(H67D)=Sof(Cl1)=Sof(Cl2A)=FVAR(3)
5.a Secondary CH2 refined with riding coordinates:
 C11(H11A,H11B), C22(H22A,H22B), C33(H33A,H33B), C44(H44A,H44B), C55(H55A,
 H55B), C66(H66A,H66B), C67(H67A,H67B), C67A(H67C,H67D), C68(H68A,H68B),
 C68A(H68C,H68D)
5.b Aromatic/amide H refined with riding coordinates:
 C3(H3), C5(H5), C13(H13), C15(H15), C24(H24), C26(H26), C35(H35), C37(H37),
 C48(H48), C50(H50), C57(H57), C59(H59)
5.c Idealised Me refined as rotating group:
 C8(H8A,H8B,H8C), C8A(H8AA,H8AB,H8AC), C9(H9A,H9B,H9C), C9A(H9AA,H9AB,H9AC),
 C10(H10A,H10B,H10C), C10A(H10D,H10E,H10F), C19(H19A,H19B,H19C), C20(H20A,H20B,
 H20C), C21(H21A,H21B,H21C), C30(H30A,H30B,H30C), C31(H31A,H31B,H31C), C32(H32A,
 H32B,H32C), C41(H41A,H41B,H41C), C42(H42A,H42B,H42C), C43(H43A,H43B,H43C),
 C52(H52A,H52B,H52C), C53(H53A,H53B,H53C), C54(H54A,H54B,H54C), C63(H63A,H63B,
 H63C), C64(H64A,H64B,H64C), C65(H65A,H65B,H65C)
5.d Idealised tetrahedral OH refined as rotating group:
 O1(H1), O2(H2), O3(H3A), O4(H4), O5(H5A), O6(H6)
;
_olex2_submission_special_instructions 'No special instructions were received'

loop_
_space_group_symop_operation_xyz
'x, y, z'
'-x, -y, -z'

loop_
_atom_site_label
_atom_site_type_symbol
_atom_site_fract_x
_atom_site_fract_y
_atom_site_fract_z
_atom_site_U_iso_or_equiv
_atom_site_adp_type
_atom_site_occupancy
_atom_site_site_symmetry_order
_atom_site_calc_flag
_atom_site_refinement_flags_posn
_atom_site_refinement_flags_adp
_atom_site_refinement_flags_occupancy
_atom_site_disorder_assembly
_atom_site_disorder_group
C1 C 0.75091(15) 0.14472(12) 0.13762(12) 0.0160(4) Uani 1 1 d . . . . .
C2 C 0.65335(16) 0.17232(12) 0.16999(12) 0.0167(4) Uani 1 1 d . . . . .
C3 C 0.56991(16) 0.10936(12) 0.17142(12) 0.0183(4) Uani 1 1 d . . . . .
H3 H 0.5033 0.1279 0.1936 0.022 Uiso 1 1 calc R . . . .
C4 C 0.58021(16) 0.02018(12) 0.14158(12) 0.0179(4) Uani 1 1 d . . . . .
C5 C 0.67793(16) -0.00481(12) 0.10725(12) 0.0172(4) Uani 1 1 d . . . . .
H5 H 0.6862 -0.0656 0.0847 0.021 Uiso 1 1 calc R . . . .
C6 C 0.76343(15) 0.05516(12) 0.10456(12) 0.0161(4) Uani 1 1 d . . . . .
C7 C 0.48910(17) -0.04849(13) 0.14424(14) 0.0222(4) Uani 1 1 d . . . . .
C8 C 0.3967(3) -0.00707(19) 0.1955(2) 0.0364(7) Uani 0.808(3) 1 d . . P A 1
H8A H 0.4280 0.0379 0.2562 0.055 Uiso 0.808(3) 1 calc GR . P A 1
H8B H 0.3422 -0.0541 0.1959 0.055 Uiso 0.808(3) 1 calc GR . P A 1
H8C H 0.3603 0.0217 0.1674 0.055 Uiso 0.808(3) 1 calc GR . P A 1
C8A C 0.4547(11) -0.0050(8) 0.2371(10) 0.0364(7) Uani 0.192(3) 1 d . . P A 2
H8AA H 0.5176 0.0062 0.2801 0.055 Uiso 0.192(3) 1 calc GR . P A 2
H8AB H 0.3924 -0.0455 0.2399 0.055 Uiso 0.192(3) 1 calc GR . P A 2
H8AC H 0.4321 0.0520 0.2505 0.055 Uiso 0.192(3) 1 calc GR . P A 2
C9 C 0.5402(2) -0.0976(2) 0.1879(2) 0.0381(7) Uani 0.808(3) 1 d . . P A 1
H9A H 0.5969 -0.1284 0.1537 0.057 Uiso 0.808(3) 1 calc GR . P A 1
H9B H 0.4817 -0.1418 0.1893 0.057 Uiso 0.808(3) 1 calc GR . P A 1
H9C H 0.5741 -0.0537 0.2482 0.057 Uiso 0.808(3) 1 calc GR . P A 1
C9A C 0.5191(11) -0.1341(9) 0.1185(11) 0.0381(7) Uani 0.192(3) 1 d . . P A 2
H9AA H 0.5269 -0.1640 0.0555 0.057 Uiso 0.192(3) 1 calc GR . P A 2
H9AB H 0.4611 -0.1714 0.1297 0.057 Uiso 0.192(3) 1 calc GR . P A 2
H9AC H 0.5898 -0.1256 0.1527 0.057 Uiso 0.192(3) 1 calc GR . P A 2
C10 C 0.4393(3) -0.1193(2) 0.0492(2) 0.0421(8) Uani 0.808(3) 1 d . . P A 1
H10A H 0.4091 -0.0897 0.0193 0.063 Uiso 0.808(3) 1 calc GR . P A 1
H10B H 0.3797 -0.1629 0.0504 0.063 Uiso 0.808(3) 1 calc GR . P A 1
H10C H 0.4973 -0.1505 0.0175 0.063 Uiso 0.808(3) 1 calc GR . P A 1
C10A C 0.3861(12) -0.0598(9) 0.0794(9) 0.0421(8) Uani 0.192(3) 1 d . . P A 2
H10D H 0.3600 -0.0026 0.1017 0.063 Uiso 0.192(3) 1 calc GR . P A 2
H10E H 0.3263 -0.1061 0.0755 0.063 Uiso 0.192(3) 1 calc GR . P A 2
H10F H 0.4083 -0.0777 0.0207 0.063 Uiso 0.192(3) 1 calc GR . P A 2
C11 C 0.86812(15) 0.02382(12) 0.06760(12) 0.0167(4) Uani 1 1 d . . . . .
H11A H 0.8770 -0.0291 0.0739 0.020 Uiso 1 1 calc R . . . .
H11B H 0.9327 0.0721 0.1033 0.020 Uiso 1 1 calc R . . . .
C12 C 0.86973(15) -0.00104(12) -0.02846(12) 0.0162(4) Uani 1 1 d . . . . .
C13 C 0.82978(15) -0.08898(12) -0.09494(13) 0.0176(4) Uani 1 1 d . . . . .
H13 H 0.7995 -0.1321 -0.0788 0.021 Uiso 1 1 calc R . . . .
C14 C 0.83223(15) -0.11648(12) -0.18417(12) 0.0179(4) Uani 1 1 d . . . . .
C15 C 0.87372(16) -0.05161(12) -0.20654(12) 0.0180(4) Uani 1 1 d . . . . .
H15 H 0.8748 -0.0685 -0.2670 0.022 Uiso 1 1 calc R . . . .
C16 C 0.91390(15) 0.03781(12) -0.14227(12) 0.0167(4) Uani 1 1 d . . . . .
C17 C 0.91331(15) 0.06095(12) -0.05414(12) 0.0163(4) Uani 1 1 d . . . . .
C18 C 0.79229(16) -0.21636(12) -0.25223(12) 0.0188(4) Uani 1 1 d . . . . .
C19 C 0.86711(17) -0.27229(13) -0.23454(13) 0.0231(4) Uani 1 1 d . . . . .
H19A H 0.9436 -0.2549 -0.2423 0.035 Uiso 1 1 calc GR . . . .
H19B H 0.8404 -0.3363 -0.2761 0.035 Uiso 1 1 calc GR . . . .
H19C H 0.8649 -0.2613 -0.1740 0.035 Uiso 1 1 calc GR . . . .
C20 C 0.79690(19) -0.23452(13) -0.34678(13) 0.0265(4) Uani 1 1 d . . . . .
H20A H 0.7516 -0.1978 -0.3583 0.040 Uiso 1 1 calc GR . . . .
H20B H 0.7680 -0.2983 -0.3880 0.040 Uiso 1 1 calc GR . . . .
H20C H 0.8740 -0.2192 -0.3548 0.040 Uiso 1 1 calc GR . . . .
C21 C 0.67134(17) -0.24494(13) -0.24331(14) 0.0243(4) Uani 1 1 d . . . . .
H21A H 0.6659 -0.2321 -0.1825 0.037 Uiso 1 1 calc GR . . . .
H21B H 0.6470 -0.3095 -0.2837 0.037 Uiso 1 1 calc GR . . . .
H21C H 0.6239 -0.2115 -0.2581 0.037 Uiso 1 1 calc GR . . . .
C22 C 0.95982(16) 0.10639(12) -0.16987(12) 0.0178(4) Uani 1 1 d . . . . .
H22A H 0.9922 0.0752 -0.2254 0.021 Uiso 1 1 calc R . . . .
H22B H 1.0204 0.1513 -0.1240 0.021 Uiso 1 1 calc R . . . .
C23 C 0.87276(15) 0.15546(12) -0.18359(12) 0.0170(4) Uani 1 1 d . . . . .
C24 C 0.82597(16) 0.13045(12) -0.26810(12) 0.0178(4) Uani 1 1 d . . . . .
H24 H 0.8510 0.0838 -0.3169 0.021 Uiso 1 1 calc R . . . .
C25 C 0.74325(16) 0.17115(12) -0.28438(12) 0.0186(4) Uani 1 1 d . . . . .
C26 C 0.70867(16) 0.23968(12) -0.21160(12) 0.0177(4) Uani 1 1 d . . . . .
H26 H 0.6529 0.2686 -0.2208 0.021 Uiso 1 1 calc R . . . .
C27 C 0.75357(16) 0.26719(11) -0.12540(12) 0.0170(4) Uani 1 1 d . . . . .
C28 C 0.83584(16) 0.22517(12) -0.11271(12) 0.0177(4) Uani 1 1 d . . . . .
C29 C 0.69374(18) 0.13839(14) -0.37957(13) 0.0258(4) Uani 1 1 d . . . . .
C30 C 0.7861(2) 0.1534(2) -0.42996(17) 0.0477(7) Uani 1 1 d . . . . .
H30A H 0.7549 0.1333 -0.4907 0.072 Uiso 1 1 calc GR . . . .
H30B H 0.8434 0.1189 -0.4305 0.072 Uiso 1 1 calc GR . . . .
H30C H 0.8190 0.2174 -0.4009 0.072 Uiso 1 1 calc GR . . . .
C31 C 0.6006(2) 0.18705(15) -0.38436(15) 0.0328(5) Uani 1 1 d . . . . .
H31A H 0.5704 0.1630 -0.4462 0.049 Uiso 1 1 calc GR . . . .
H31B H 0.6302 0.2515 -0.3580 0.049 Uiso 1 1 calc GR . . . .
H31C H 0.5415 0.1778 -0.3520 0.049 Uiso 1 1 calc GR . . . .
C32 C 0.6440(2) 0.03729(15) -0.42337(16) 0.0397(6) Uani 1 1 d . . . . .
H32A H 0.5835 0.0281 -0.3920 0.060 Uiso 1 1 calc GR . . . .
H32B H 0.7018 0.0044 -0.4208 0.060 Uiso 1 1 calc GR . . . .
H32C H 0.6151 0.0151 -0.4851 0.060 Uiso 1 1 calc GR . . . .
C33 C 0.70958(16) 0.33864(12) -0.04695(12) 0.0185(4) Uani 1 1 d . . . . .
H33A H 0.7155 0.3249 0.0020 0.022 Uiso 1 1 calc R . . . .
H33B H 0.6297 0.3339 -0.0637 0.022 Uiso 1 1 calc R . . . .
C34 C 0.76726(16) 0.43558(12) -0.01258(12) 0.0168(4) Uani 1 1 d . . . . .
C35 C 0.72041(16) 0.48910(12) -0.03974(12) 0.0189(4) Uani 1 1 d . . . . .
H35 H 0.6561 0.4625 -0.0824 0.023 Uiso 1 1 calc R . . . .
C36 C 0.76377(16) 0.57989(12) -0.00711(12) 0.0185(4) Uani 1 1 d . . . . .
C37 C 0.85722(16) 0.61745(12) 0.05662(12) 0.0183(4) Uani 1 1 d . . . . .
H37 H 0.8878 0.6794 0.0807 0.022 Uiso 1 1 calc R . . . .
C38 C 0.90737(16) 0.56676(12) 0.08629(12) 0.0175(4) Uani 1 1 d . . . . .
C39 C 0.86295(16) 0.47564(12) 0.04920(12) 0.0169(4) Uani 1 1 d . . . . .
C40 C 0.70643(17) 0.63270(13) -0.04160(13) 0.0218(4) Uani 1 1 d . . . . .
C41 C 0.7047(2) 0.58798(14) -0.14192(14) 0.0296(5) Uani 1 1 d . . . . .
H41A H 0.7810 0.5870 -0.1563 0.044 Uiso 1 1 calc GR . . . .
H41B H 0.6690 0.6220 -0.1642 0.044 Uiso 1 1 calc GR . . . .
H41C H 0.6629 0.5263 -0.1694 0.044 Uiso 1 1 calc GR . . . .
C42 C 0.76586(19) 0.73078(13) -0.00021(15) 0.0284(5) Uani 1 1 d . . . . .
H42A H 0.7664 0.7604 0.0639 0.043 Uiso 1 1 calc GR . . . .
H42B H 0.7267 0.7620 -0.0240 0.043 Uiso 1 1 calc GR . . . .
H42C H 0.8424 0.7327 -0.0140 0.043 Uiso 1 1 calc GR . . . .
C43 C 0.58627(18) 0.63276(14) -0.01903(16) 0.0291(5) Uani 1 1 d . . . . .
H43A H 0.5460 0.5707 -0.0453 0.044 Uiso 1 1 calc GR . . . .
H43B H 0.5490 0.6651 -0.0426 0.044 Uiso 1 1 calc GR . . . .
H43C H 0.5874 0.6626 0.0452 0.044 Uiso 1 1 calc GR . . . .
C44 C 1.00480(16) 0.60987(12) 0.15940(12) 0.0184(4) Uani 1 1 d . . . . .
H44A H 1.0419 0.6668 0.1634 0.022 Uiso 1 1 calc R . . . .
H44B H 1.0594 0.5693 0.1448 0.022 Uiso 1 1 calc R . . . .
C45 C 0.96828(15) 0.62926(12) 0.24828(12) 0.0174(4) Uani 1 1 d . . . . .
C46 C 0.97420(15) 0.57253(12) 0.28377(12) 0.0178(4) Uani 1 1 d . . . . .
C47 C 0.93627(16) 0.59117(12) 0.36452(12) 0.0180(4) Uani 1 1 d . . . . .
C48 C 0.89163(16) 0.66859(12) 0.40877(13) 0.0200(4) Uani 1 1 d . . . . .
H48 H 0.8660 0.6821 0.4637 0.024 Uiso 1 1 calc R . . . .
C49 C 0.88299(17) 0.72742(12) 0.37571(13) 0.0201(4) Uani 1 1 d . . . . .
C50 C 0.92322(16) 0.70638(12) 0.29579(12) 0.0191(4) Uani 1 1 d . . . . .
H50 H 0.9199 0.7461 0.2727 0.023 Uiso 1 1 calc R . . . .
C51 C 0.83242(18) 0.81193(13) 0.42743(13) 0.0241(4) Uani 1 1 d . . . . .
C52 C 0.71610(18) 0.78436(14) 0.44542(14) 0.0282(5) Uani 1 1 d . . . . .
H52A H 0.6687 0.7441 0.3893 0.042 Uiso 1 1 calc GR . . . .
H52B H 0.6839 0.8381 0.4788 0.042 Uiso 1 1 calc GR . . . .
H52C H 0.7214 0.7533 0.4797 0.042 Uiso 1 1 calc GR . . . .
C53 C 0.8218(2) 0.86306(15) 0.37635(16) 0.0364(6) Uani 1 1 d . . . . .
H53A H 0.7758 0.8231 0.3194 0.055 Uiso 1 1 calc GR . . . .
H53B H 0.8958 0.8836 0.3664 0.055 Uiso 1 1 calc GR . . . .
H53C H 0.7871 0.9151 0.4106 0.055 Uiso 1 1 calc GR . . . .
C54 C 0.90740(19) 0.87492(13) 0.51503(14) 0.0289(5) Uani 1 1 d . . . . .
H54A H 0.8739 0.9276 0.5498 0.043 Uiso 1 1 calc GR . . . .
H54B H 0.9806 0.8944 0.5031 0.043 Uiso 1 1 calc GR . . . .
H54C H 0.9156 0.8430 0.5481 0.043 Uiso 1 1 calc GR . . . .
C55 C 0.94487(16) 0.52924(12) 0.40343(13) 0.0199(4) Uani 1 1 d . . . . .
H55A H 1.0033 0.4939 0.3771 0.024 Uiso 1 1 calc R . . . .
H55B H 0.9696 0.5670 0.4676 0.024 Uiso 1 1 calc R . . . .
C56 C 0.83872(16) 0.46407(12) 0.39020(12) 0.0178(4) Uani 1 1 d . . . . .
C57 C 0.78748(16) 0.46938(12) 0.46178(12) 0.0189(4) Uani 1 1 d . . . . .
H57 H 0.8189 0.5159 0.5193 0.023 Uiso 1 1 calc R . . . .
C58 C 0.69183(16) 0.40934(12) 0.45305(12) 0.0190(4) Uani 1 1 d . . . . .
C59 C 0.64425(16) 0.34501(12) 0.36750(13) 0.0180(4) Uani 1 1 d . . . . .
H59 H 0.5772 0.3053 0.3594 0.022 Uiso 1 1 calc R . . . .
C60 C 0.69199(16) 0.33713(12) 0.29351(12) 0.0176(4) Uani 1 1 d . . . . .
C61 C 0.79112(16) 0.39443(12) 0.30612(12) 0.0178(4) Uani 1 1 d . . . . .
C62 C 0.64513(17) 0.41415(13) 0.53508(13) 0.0226(4) Uani 1 1 d . . . . .
C63 C 0.6184(2) 0.50772(14) 0.59359(14) 0.0314(5) Uani 1 1 d . . . . .
H63A H 0.5954 0.5118 0.6484 0.047 Uiso 1 1 calc GR . . . .
H63B H 0.5581 0.5176 0.5623 0.047 Uiso 1 1 calc GR . . . .
H63C H 0.6846 0.5535 0.6076 0.047 Uiso 1 1 calc GR . . . .
C64 C 0.7332(2) 0.39712(17) 0.58791(16) 0.0353(5) Uani 1 1 d . . . . .
H64A H 0.7527 0.3383 0.5506 0.053 Uiso 1 1 calc GR . . . .
H64B H 0.7034 0.3982 0.6396 0.053 Uiso 1 1 calc GR . . . .
H64C H 0.7996 0.4441 0.6072 0.053 Uiso 1 1 calc GR . . . .
C65 C 0.53915(19) 0.34442(15) 0.51213(15) 0.0311(5) Uani 1 1 d . . . . .
H65A H 0.5550 0.2839 0.4762 0.047 Uiso 1 1 calc GR . . . .
H65B H 0.4816 0.3548 0.4790 0.047 Uiso 1 1 calc GR . . . .
H65C H 0.5131 0.3500 0.5666 0.047 Uiso 1 1 calc GR . . . .
C66 C 0.63539(16) 0.26792(12) 0.20126(12) 0.0176(4) Uani 1 1 d . . . . .
H66A H 0.6627 0.2869 0.1591 0.021 Uiso 1 1 calc R . . . .
H66B H 0.5546 0.2679 0.1996 0.021 Uiso 1 1 calc R . . . .
O1 O 0.83904(11) 0.20310(9) 0.13661(9) 0.0219(3) Uani 1 1 d . . . . .
H1 H 0.8260 0.2557 0.1624 0.033 Uiso 1 1 calc GR . . . .
O2 O 0.96399(11) 0.14757(8) 0.00945(8) 0.0179(3) Uani 1 1 d . . . . .
H2 H 0.9341 0.1627 0.0558 0.027 Uiso 1 1 calc GR . . . .
O3 O 0.87990(13) 0.25589(9) -0.02702(9) 0.0266(3) Uani 1 1 d . . . . .
H3A H 0.9098 0.2162 -0.0241 0.040 Uiso 1 1 calc GR . . . .
O4 O 0.91485(12) 0.42775(9) 0.07931(9) 0.0218(3) Uani 1 1 d . . . . .
H4 H 0.8939 0.3725 0.0445 0.033 Uiso 1 1 calc GR . . . .
O5 O 1.01764(11) 0.49453(8) 0.24000(9) 0.0193(3) Uani 1 1 d . . . . .
H5A H 1.0092 0.4763 0.1855 0.029 Uiso 1 1 calc GR . . . .
O6 O 0.84029(12) 0.37907(9) 0.23133(9) 0.0229(3) Uani 1 1 d . . . . .
H6 H 0.8956 0.4200 0.2447 0.034 Uiso 1 1 calc GR . . . .
C67 C 0.667(2) 0.5410(18) 0.1964(19) 0.0402(7) Uani 0.113(2) 1 d D . P B 2
H67A H 0.6677 0.4895 0.1370 0.048 Uiso 0.113(2) 1 calc R . P B 2
H67B H 0.7453 0.5702 0.2220 0.048 Uiso 0.113(2) 1 calc R . P B 2
Cl1A Cl 0.5980(7) 0.6180(4) 0.1856(5) 0.0443(2) Uani 0.113(2) 1 d D . P B 2
Cl2 Cl 0.607(2) 0.5009(16) 0.2624(14) 0.0755(6) Uani 0.113(2) 1 d D . P B 2
C67A C 0.6526(3) 0.5705(2) 0.1955(2) 0.0402(7) Uani 0.887(2) 1 d D . P B 1
H67C H 0.6579 0.5337 0.1318 0.048 Uiso 0.887(2) 1 calc R . P B 1
H67D H 0.7260 0.6094 0.2248 0.048 Uiso 0.887(2) 1 calc R . P B 1
Cl1 Cl 0.55233(8) 0.63788(5) 0.20934(6) 0.0443(2) Uani 0.887(2) 1 d . . P B 1
Cl2A Cl 0.6190(2) 0.49984(17) 0.23997(14) 0.0755(6) Uani 0.887(2) 1 d D . P B 1
C68 C 0.8465(8) 0.1389(6) 0.3127(6) 0.0359(7) Uani 0.285(5) 1 d . . P C 2
H68A H 0.8614 0.1231 0.2520 0.043 Uiso 0.285(5) 1 calc R . P C 2
H68B H 0.7664 0.1419 0.3121 0.043 Uiso 0.285(5) 1 calc R . P C 2
Cl4A Cl 0.8458(12) 0.0483(9) 0.3108(7) 0.0483(5) Uani 0.285(5) 1 d . . P C 2
Cl3A Cl 0.8963(3) 0.2335(3) 0.3607(2) 0.0387(8) Uani 0.285(5) 1 d . . P C 2
C68A C 0.7860(3) 0.1449(2) 0.3419(2) 0.0359(7) Uani 0.715(5) 1 d . . P C 1
H68C H 0.7609 0.1387 0.2841 0.043 Uiso 0.715(5) 1 calc R . P C 1
H68D H 0.7217 0.1524 0.3756 0.043 Uiso 0.715(5) 1 calc R . P C 1
Cl4 Cl 0.8353(4) 0.0443(3) 0.3250(2) 0.0483(5) Uani 0.715(5) 1 d . . P C 1
Cl3 Cl 0.89034(14) 0.23948(11) 0.3993(2) 0.0720(7) Uani 0.715(5) 1 d . . P C 1

loop_
_atom_site_aniso_label
_atom_site_aniso_U_11
_atom_site_aniso_U_22
_atom_site_aniso_U_33
_atom_site_aniso_U_23
_atom_site_aniso_U_13
_atom_site_aniso_U_12
C1 0.0178(9) 0.0137(8) 0.0165(8) 0.0079(7) 0.0029(7) 0.0004(7)
C2 0.0201(9) 0.0133(8) 0.0151(8) 0.0058(7) 0.0024(7) 0.0035(7)
C3 0.0164(9) 0.0173(9) 0.0196(9) 0.0073(7) 0.0052(7) 0.0039(7)
C4 0.0189(9) 0.0153(9) 0.0178(9) 0.0073(7) 0.0032(7) 0.0011(7)
C5 0.0209(9) 0.0129(8) 0.0176(9) 0.0072(7) 0.0026(7) 0.0033(7)
C6 0.0179(9) 0.0159(9) 0.0153(8) 0.0081(7) 0.0034(7) 0.0039(7)
C7 0.0202(10) 0.0179(9) 0.0277(10) 0.0109(8) 0.0060(8) 0.0007(7)
C8 0.0267(16) 0.0257(13) 0.061(2) 0.0231(14) 0.0230(14) 0.0047(12)
C8A 0.0267(16) 0.0257(13) 0.061(2) 0.0231(14) 0.0230(14) 0.0047(12)
C9 0.0275(14) 0.0431(17) 0.065(2) 0.0437(17) 0.0098(14) 0.0038(12)
C9A 0.0275(14) 0.0431(17) 0.065(2) 0.0437(17) 0.0098(14) 0.0038(12)
C10 0.0453(18) 0.0334(16) 0.0312(15) 0.0106(13) -0.0012(13) -0.0199(13)
C10A 0.0453(18) 0.0334(16) 0.0312(15) 0.0106(13) -0.0012(13) -0.0199(13)
C11 0.0194(9) 0.0135(8) 0.0208(9) 0.0106(7) 0.0048(7) 0.0047(7)
C12 0.0164(9) 0.0166(9) 0.0196(9) 0.0107(7) 0.0051(7) 0.0080(7)
C13 0.0169(9) 0.0155(9) 0.0247(10) 0.0129(8) 0.0053(7) 0.0035(7)
C14 0.0168(9) 0.0152(9) 0.0210(9) 0.0079(8) 0.0027(7) 0.0041(7)
C15 0.0193(9) 0.0176(9) 0.0190(9) 0.0097(7) 0.0033(7) 0.0059(7)
C16 0.0175(9) 0.0157(9) 0.0210(9) 0.0111(7) 0.0056(7) 0.0060(7)
C17 0.0155(9) 0.0121(8) 0.0209(9) 0.0068(7) 0.0033(7) 0.0057(7)
C18 0.0224(10) 0.0132(9) 0.0207(9) 0.0081(8) 0.0044(7) 0.0033(7)
C19 0.0262(10) 0.0159(9) 0.0263(10) 0.0093(8) 0.0027(8) 0.0059(8)
C20 0.0367(12) 0.0186(9) 0.0212(10) 0.0081(8) 0.0030(8) 0.0027(8)
C21 0.0217(10) 0.0181(9) 0.0291(11) 0.0089(8) 0.0038(8) 0.0016(8)
C22 0.0194(9) 0.0163(9) 0.0200(9) 0.0105(7) 0.0044(7) 0.0038(7)
C23 0.0180(9) 0.0127(8) 0.0234(9) 0.0117(7) 0.0046(7) 0.0013(7)
C24 0.0219(10) 0.0135(8) 0.0193(9) 0.0087(7) 0.0069(7) 0.0034(7)
C25 0.0224(10) 0.0165(9) 0.0194(9) 0.0107(8) 0.0041(7) 0.0030(7)
C26 0.0190(9) 0.0144(8) 0.0223(9) 0.0114(8) 0.0029(7) 0.0020(7)
C27 0.0200(9) 0.0106(8) 0.0205(9) 0.0081(7) 0.0049(7) 0.0007(7)
C28 0.0233(10) 0.0118(8) 0.0185(9) 0.0090(7) 0.0012(7) -0.0006(7)
C29 0.0296(11) 0.0278(11) 0.0198(10) 0.0106(8) 0.0022(8) 0.0095(9)
C30 0.0439(15) 0.084(2) 0.0313(13) 0.0385(14) 0.0105(11) 0.0199(14)
C31 0.0397(13) 0.0328(12) 0.0270(11) 0.0142(10) -0.0015(9) 0.0140(10)
C32 0.0471(15) 0.0266(12) 0.0293(12) 0.0007(9) -0.0121(10) 0.0136(10)
C33 0.0215(10) 0.0130(8) 0.0212(9) 0.0084(7) 0.0055(7) 0.0036(7)
C34 0.0204(9) 0.0129(8) 0.0180(9) 0.0074(7) 0.0073(7) 0.0050(7)
C35 0.0222(10) 0.0159(9) 0.0178(9) 0.0077(7) 0.0041(7) 0.0035(7)
C36 0.0216(10) 0.0170(9) 0.0210(9) 0.0118(8) 0.0062(7) 0.0049(7)
C37 0.0224(10) 0.0131(8) 0.0206(9) 0.0094(7) 0.0061(7) 0.0019(7)
C38 0.0194(9) 0.0170(9) 0.0171(9) 0.0091(7) 0.0064(7) 0.0027(7)
C39 0.0213(10) 0.0158(9) 0.0176(9) 0.0098(7) 0.0076(7) 0.0072(7)
C40 0.0261(10) 0.0159(9) 0.0261(10) 0.0131(8) 0.0015(8) 0.0020(8)
C41 0.0404(13) 0.0248(10) 0.0285(11) 0.0177(9) 0.0017(9) 0.0040(9)
C42 0.0335(12) 0.0189(10) 0.0347(12) 0.0158(9) -0.0026(9) 0.0025(8)
C43 0.0269(11) 0.0250(11) 0.0403(12) 0.0192(10) 0.0044(9) 0.0072(9)
C44 0.0204(9) 0.0152(9) 0.0203(9) 0.0099(7) 0.0037(7) 0.0011(7)
C45 0.0176(9) 0.0144(8) 0.0190(9) 0.0083(7) 0.0022(7) -0.0012(7)
C46 0.0167(9) 0.0139(8) 0.0214(9) 0.0082(7) 0.0016(7) 0.0010(7)
C47 0.0180(9) 0.0141(8) 0.0200(9) 0.0083(7) 0.0005(7) -0.0016(7)
C48 0.0237(10) 0.0162(9) 0.0179(9) 0.0076(7) 0.0027(7) -0.0001(7)
C49 0.0240(10) 0.0139(9) 0.0203(9) 0.0070(8) 0.0038(7) 0.0020(7)
C50 0.0228(10) 0.0146(9) 0.0203(9) 0.0097(8) 0.0016(7) 0.0011(7)
C51 0.0325(11) 0.0167(9) 0.0240(10) 0.0092(8) 0.0076(8) 0.0083(8)
C52 0.0287(11) 0.0252(10) 0.0287(11) 0.0102(9) 0.0074(9) 0.0093(9)
C53 0.0590(16) 0.0256(11) 0.0344(12) 0.0177(10) 0.0176(11) 0.0220(11)
C54 0.0362(12) 0.0166(9) 0.0268(11) 0.0050(8) 0.0077(9) 0.0042(8)
C55 0.0216(10) 0.0175(9) 0.0212(9) 0.0105(8) 0.0011(7) 0.0017(7)
C56 0.0198(9) 0.0130(8) 0.0228(9) 0.0104(7) 0.0035(7) 0.0028(7)
C57 0.0234(10) 0.0144(8) 0.0194(9) 0.0089(7) 0.0018(7) 0.0029(7)
C58 0.0234(10) 0.0151(9) 0.0197(9) 0.0089(7) 0.0051(7) 0.0056(7)
C59 0.0182(9) 0.0135(8) 0.0231(10) 0.0093(7) 0.0054(7) 0.0025(7)
C60 0.0213(9) 0.0116(8) 0.0197(9) 0.0072(7) 0.0030(7) 0.0041(7)
C61 0.0222(10) 0.0127(8) 0.0203(9) 0.0089(7) 0.0066(7) 0.0045(7)
C62 0.0260(10) 0.0209(10) 0.0207(10) 0.0108(8) 0.0052(8) 0.0012(8)
C63 0.0398(13) 0.0230(10) 0.0264(11) 0.0084(9) 0.0130(9) 0.0027(9)
C64 0.0345(13) 0.0478(14) 0.0345(12) 0.0292(11) 0.0052(10) 0.0054(11)
C65 0.0347(12) 0.0286(11) 0.0263(11) 0.0130(9) 0.0069(9) -0.0045(9)
C66 0.0187(9) 0.0133(8) 0.0192(9) 0.0065(7) 0.0040(7) 0.0039(7)
O1 0.0221(7) 0.0138(6) 0.0277(7) 0.0085(6) 0.0095(6) 0.0014(5)
O2 0.0216(7) 0.0144(6) 0.0175(6) 0.0074(5) 0.0044(5) 0.0036(5)
O3 0.0448(9) 0.0149(6) 0.0190(7) 0.0069(6) -0.0028(6) 0.0101(6)
O4 0.0290(8) 0.0132(6) 0.0222(7) 0.0076(5) 0.0003(6) 0.0058(5)
O5 0.0228(7) 0.0161(6) 0.0196(6) 0.0087(5) 0.0044(5) 0.0050(5)
O6 0.0275(8) 0.0149(6) 0.0218(7) 0.0061(5) 0.0099(6) -0.0008(5)
C67 0.0237(14) 0.0375(19) 0.0411(14) 0.0039(15) 0.0080(11) 0.0079(12)
Cl1A 0.0476(5) 0.0357(4) 0.0414(4) 0.0124(3) -0.0073(4) 0.0128(3)
Cl2 0.0777(9) 0.0577(5) 0.1001(15) 0.0517(10) -0.0288(10) 0.0035(5)
C67A 0.0237(14) 0.0375(19) 0.0411(14) 0.0039(15) 0.0080(11) 0.0079(12)
Cl1 0.0476(5) 0.0357(4) 0.0414(4) 0.0124(3) -0.0073(4) 0.0128(3)
Cl2A 0.0777(9) 0.0577(5) 0.1001(15) 0.0517(10) -0.0288(10) 0.0035(5)
C68 0.0352(19) 0.0443(17) 0.0335(18) 0.0227(15) 0.0023(13) 0.0103(15)
Cl4A 0.0647(11) 0.0412(6) 0.0415(14) 0.0222(7) -0.0001(9) 0.0122(6)
Cl3A 0.0323(13) 0.0564(17) 0.0368(16) 0.0315(15) 0.0021(11) 0.0041(10)
C68A 0.0352(19) 0.0443(17) 0.0335(18) 0.0227(15) 0.0023(13) 0.0103(15)
Cl4 0.0647(11) 0.0412(6) 0.0415(14) 0.0222(7) -0.0001(9) 0.0122(6)
Cl3 0.0427(7) 0.0389(6) 0.1090(18) 0.0162(10) 0.0034(10) 0.0102(5)

loop_
_atom_type_symbol
_atom_type_description
_atom_type_scat_dispersion_real
_atom_type_scat_dispersion_imag
_atom_type_scat_source
C C 0.0181 0.0091 'International Tables Vol C Tables 4.2.6.8 and 6.1.1.4'
H H 0.0000 0.0000 'International Tables Vol C Tables 4.2.6.8 and 6.1.1.4'
Cl Cl 0.3639 0.7018 'International Tables Vol C Tables 4.2.6.8 and 6.1.1.4'
O O 0.0492 0.0322 'International Tables Vol C Tables 4.2.6.8 and 6.1.1.4'

loop_
_geom_angle_atom_site_label_1
_geom_angle_atom_site_label_2
_geom_angle_atom_site_label_3
_geom_angle
_geom_angle_site_symmetry_1
_geom_angle_site_symmetry_3
_geom_angle_publ_flag
C2 C1 C6 120.82(17) . . ?
O1 C1 C2 122.28(16) . . ?
O1 C1 C6 116.90(16) . . ?
C1 C2 C3 118.39(16) . . ?
C1 C2 C66 121.66(16) . . ?
C3 C2 C66 119.93(17) . . ?
C2 C3 H3 118.7 . . ?
C2 C3 C4 122.66(17) . . ?
C4 C3 H3 118.7 . . ?
C3 C4 C7 122.56(17) . . ?
C5 C4 C3 116.76(17) . . ?
C5 C4 C7 120.68(16) . . ?
C4 C5 H5 118.6 . . ?
C6 C5 C4 122.82(17) . . ?
C6 C5 H5 118.6 . . ?
C1 C6 C11 121.41(16) . . ?
C5 C6 C1 118.50(17) . . ?
C5 C6 C11 120.09(16) . . ?
C4 C7 C8A 107.2(5) . . ?
C4 C7 C9 109.65(18) . . ?
C4 C7 C10 108.95(18) . . ?
C4 C7 C10A 105.8(5) . . ?
C8 C7 C4 113.47(17) . . ?
C8 C7 C9 107.8(2) . . ?
C8 C7 C10 109.1(2) . . ?
C8A C7 C10A 106.6(8) . . ?
C9A C7 C4 114.3(5) . . ?
C9A C7 C8A 112.6(8) . . ?
C9A C7 C10A 109.9(8) . . ?
C10 C7 C9 107.8(2) . . ?
C7 C8 H8A 109.5 . . ?
C7 C8 H8B 109.5 . . ?
C7 C8 H8C 109.5 . . ?
H8A C8 H8B 109.5 . . ?
H8A C8 H8C 109.5 . . ?
H8B C8 H8C 109.5 . . ?
C7 C8A H8AA 109.5 . . ?
C7 C8A H8AB 109.5 . . ?
C7 C8A H8AC 109.5 . . ?
H8AA C8A H8AB 109.5 . . ?
H8AA C8A H8AC 109.5 . . ?
H8AB C8A H8AC 109.5 . . ?
C7 C9 H9A 109.5 . . ?
C7 C9 H9B 109.5 . . ?
C7 C9 H9C 109.5 . . ?
H9A C9 H9B 109.5 . . ?
H9A C9 H9C 109.5 . . ?
H9B C9 H9C 109.5 . . ?
C7 C9A H9AA 109.5 . . ?
C7 C9A H9AB 109.5 . . ?
C7 C9A H9AC 109.5 . . ?
H9AA C9A H9AB 109.5 . . ?
H9AA C9A H9AC 109.5 . . ?
H9AB C9A H9AC 109.5 . . ?
C7 C10 H10A 109.5 . . ?
C7 C10 H10B 109.5 . . ?
C7 C10 H10C 109.5 . . ?
H10A C10 H10B 109.5 . . ?
H10A C10 H10C 109.5 . . ?
H10B C10 H10C 109.5 . . ?
C7 C10A H10D 109.5 . . ?
C7 C10A H10E 109.5 . . ?
C7 C10A H10F 109.5 . . ?
H10D C10A H10E 109.5 . . ?
H10D C10A H10F 109.5 . . ?
H10E C10A H10F 109.5 . . ?
C6 C11 H11A 108.7 . . ?
C6 C11 H11B 108.7 . . ?
C6 C11 C12 114.35(15) . . ?
H11A C11 H11B 107.6 . . ?
C12 C11 H11A 108.7 . . ?
C12 C11 H11B 108.7 . . ?
C13 C12 C11 120.21(16) . . ?
C13 C12 C17 117.31(17) . . ?
C17 C12 C11 122.46(16) . . ?
C12 C13 H13 118.6 . . ?
C12 C13 C14 122.83(17) . . ?
C14 C13 H13 118.6 . . ?
C13 C14 C18 118.83(16) . . ?
C15 C14 C13 117.66(17) . . ?
C15 C14 C18 123.49(17) . . ?
C14 C15 H15 119.2 . . ?
C14 C15 C16 121.69(18) . . ?
C16 C15 H15 119.2 . . ?
C15 C16 C22 119.84(17) . . ?
C17 C16 C15 118.31(17) . . ?
C17 C16 C22 121.83(16) . . ?
C16 C17 C12 122.13(17) . . ?
C16 C17 O2 117.90(16) . . ?
O2 C17 C12 119.86(16) . . ?
C14 C18 C19 108.85(15) . . ?
C20 C18 C14 112.14(16) . . ?
C20 C18 C19 108.62(16) . . ?
C20 C18 C21 108.02(17) . . ?
C21 C18 C14 109.03(15) . . ?
C21 C18 C19 110.17(16) . . ?
C18 C19 H19A 109.5 . . ?
C18 C19 H19B 109.5 . . ?
C18 C19 H19C 109.5 . . ?
H19A C19 H19B 109.5 . . ?
H19A C19 H19C 109.5 . . ?
H19B C19 H19C 109.5 . . ?
C18 C20 H20A 109.5 . . ?
C18 C20 H20B 109.5 . . ?
C18 C20 H20C 109.5 . . ?
H20A C20 H20B 109.5 . . ?
H20A C20 H20C 109.5 . . ?
H20B C20 H20C 109.5 . . ?
C18 C21 H21A 109.5 . . ?
C18 C21 H21B 109.5 . . ?
C18 C21 H21C 109.5 . . ?
H21A C21 H21B 109.5 . . ?
H21A C21 H21C 109.5 . . ?
H21B C21 H21C 109.5 . . ?
C16 C22 H22A 108.8 . . ?
C16 C22 H22B 108.8 . . ?
C16 C22 C23 113.70(15) . . ?
H22A C22 H22B 107.7 . . ?
C23 C22 H22A 108.8 . . ?
C23 C22 H22B 108.8 . . ?
C24 C23 C22 120.33(16) . . ?
C24 C23 C28 117.69(17) . . ?
C28 C23 C22 121.97(17) . . ?
C23 C24 H24 118.6 . . ?
C23 C24 C25 122.71(17) . . ?
C25 C24 H24 118.6 . . ?
C24 C25 C29 119.67(17) . . ?
C26 C25 C24 117.39(17) . . ?
C26 C25 C29 122.93(17) . . ?
C25 C26 H26 119.1 . . ?
C25 C26 C27 121.87(17) . . ?
C27 C26 H26 119.1 . . ?
C26 C27 C33 120.71(17) . . ?
C28 C27 C26 118.58(17) . . ?
C28 C27 C33 120.66(17) . . ?
C27 C28 C23 121.75(17) . . ?
O3 C28 C23 121.53(17) . . ?
O3 C28 C27 116.72(16) . . ?
C25 C29 C32 108.86(17) . . ?
C30 C29 C25 108.97(18) . . ?
C30 C29 C32 109.7(2) . . ?
C31 C29 C25 112.36(17) . . ?
C31 C29 C30 109.29(19) . . ?
C31 C29 C32 107.65(18) . . ?
C29 C30 H30A 109.5 . . ?
C29 C30 H30B 109.5 . . ?
C29 C30 H30C 109.5 . . ?
H30A C30 H30B 109.5 . . ?
H30A C30 H30C 109.5 . . ?
H30B C30 H30C 109.5 . . ?
C29 C31 H31A 109.5 . . ?
C29 C31 H31B 109.5 . . ?
C29 C31 H31C 109.5 . . ?
H31A C31 H31B 109.5 . . ?
H31A C31 H31C 109.5 . . ?
H31B C31 H31C 109.5 . . ?
C29 C32 H32A 109.5 . . ?
C29 C32 H32B 109.5 . . ?
C29 C32 H32C 109.5 . . ?
H32A C32 H32B 109.5 . . ?
H32A C32 H32C 109.5 . . ?
H32B C32 H32C 109.5 . . ?
C27 C33 H33A 108.2 . . ?
C27 C33 H33B 108.2 . . ?
C27 C33 C34 116.15(15) . . ?
H33A C33 H33B 107.4 . . ?
C34 C33 H33A 108.2 . . ?
C34 C33 H33B 108.2 . . ?
C35 C34 C33 119.33(17) . . ?
C35 C34 C39 117.69(17) . . ?
C39 C34 C33 122.89(16) . . ?
C34 C35 H35 118.5 . . ?
C36 C35 C34 122.95(18) . . ?
C36 C35 H35 118.5 . . ?
C35 C36 C37 117.15(17) . . ?
C35 C36 C40 118.90(17) . . ?
C37 C36 C40 123.94(17) . . ?
C36 C37 H37 118.9 . . ?
C36 C37 C38 122.19(17) . . ?
C38 C37 H37 118.9 . . ?
C37 C38 C44 121.44(16) . . ?
C39 C38 C37 118.24(17) . . ?
C39 C38 C44 120.27(17) . . ?
C38 C39 C34 121.69(17) . . ?
O4 C39 C34 121.55(16) . . ?
O4 C39 C38 116.69(17) . . ?
C36 C40 C41 109.20(16) . . ?
C36 C40 C43 109.51(16) . . ?
C41 C40 C43 109.46(18) . . ?
C42 C40 C36 112.11(16) . . ?
C42 C40 C41 108.73(17) . . ?
C42 C40 C43 107.79(17) . . ?
C40 C41 H41A 109.5 . . ?
C40 C41 H41B 109.5 . . ?
C40 C41 H41C 109.5 . . ?
H41A C41 H41B 109.5 . . ?
H41A C41 H41C 109.5 . . ?
H41B C41 H41C 109.5 . . ?
C40 C42 H42A 109.5 . . ?
C40 C42 H42B 109.5 . . ?
C40 C42 H42C 109.5 . . ?
H42A C42 H42B 109.5 . . ?
H42A C42 H42C 109.5 . . ?
H42B C42 H42C 109.5 . . ?
C40 C43 H43A 109.5 . . ?
C40 C43 H43B 109.5 . . ?
C40 C43 H43C 109.5 . . ?
H43A C43 H43B 109.5 . . ?
H43A C43 H43C 109.5 . . ?
H43B C43 H43C 109.5 . . ?
C38 C44 H44A 109.2 . . ?
C38 C44 H44B 109.2 . . ?
C38 C44 C45 111.87(15) . . ?
H44A C44 H44B 107.9 . . ?
C45 C44 H44A 109.2 . . ?
C45 C44 H44B 109.2 . . ?
C46 C45 C44 123.37(16) . . ?
C46 C45 C50 117.93(17) . . ?
C50 C45 C44 118.66(16) . . ?
C45 C46 C47 121.71(17) . . ?
O5 C46 C45 121.06(17) . . ?
O5 C46 C47 117.23(16) . . ?
C46 C47 C55 121.22(16) . . ?
C48 C47 C46 117.93(17) . . ?
C48 C47 C55 120.85(17) . . ?
C47 C48 H48 118.7 . . ?
C47 C48 C49 122.64(18) . . ?
C49 C48 H48 118.7 . . ?
C48 C49 C51 120.35(17) . . ?
C50 C49 C48 117.12(17) . . ?
C50 C49 C51 122.53(17) . . ?
C45 C50 H50 118.7 . . ?
C49 C50 C45 122.66(17) . . ?
C49 C50 H50 118.7 . . ?
C52 C51 C49 109.27(16) . . ?
C52 C51 C53 108.23(19) . . ?
C52 C51 C54 109.85(17) . . ?
C53 C51 C49 112.07(17) . . ?
C54 C51 C49 108.91(17) . . ?
C54 C51 C53 108.50(18) . . ?
C51 C52 H52A 109.5 . . ?
C51 C52 H52B 109.5 . . ?
C51 C52 H52C 109.5 . . ?
H52A C52 H52B 109.5 . . ?
H52A C52 H52C 109.5 . . ?
H52B C52 H52C 109.5 . . ?
C51 C53 H53A 109.5 . . ?
C51 C53 H53B 109.5 . . ?
C51 C53 H53C 109.5 . . ?
H53A C53 H53B 109.5 . . ?
H53A C53 H53C 109.5 . . ?
H53B C53 H53C 109.5 . . ?
C51 C54 H54A 109.5 . . ?
C51 C54 H54B 109.5 . . ?
C51 C54 H54C 109.5 . . ?
H54A C54 H54B 109.5 . . ?
H54A C54 H54C 109.5 . . ?
H54B C54 H54C 109.5 . . ?
C47 C55 H55A 108.3 . . ?
C47 C55 H55B 108.3 . . ?
H55A C55 H55B 107.4 . . ?
C56 C55 C47 115.93(16) . . ?
C56 C55 H55A 108.3 . . ?
C56 C55 H55B 108.3 . . ?
C57 C56 C55 121.07(17) . . ?
C57 C56 C61 117.29(17) . . ?
C61 C56 C55 121.59(17) . . ?
C56 C57 H57 118.5 . . ?
C56 C57 C58 123.09(17) . . ?
C58 C57 H57 118.5 . . ?
C57 C58 C62 120.40(17) . . ?
C59 C58 C57 117.01(17) . . ?
C59 C58 C62 122.58(17) . . ?
C58 C59 H59 119.0 . . ?
C58 C59 C60 122.07(18) . . ?
C60 C59 H59 119.0 . . ?
C59 C60 C66 120.33(17) . . ?
C61 C60 C59 118.56(17) . . ?
C61 C60 C66 121.10(17) . . ?
C60 C61 C56 121.69(17) . . ?
O6 C61 C56 121.83(17) . . ?
O6 C61 C60 116.48(16) . . ?
C58 C62 C63 110.27(16) . . ?
C58 C62 C64 108.69(17) . . ?
C63 C62 C64 108.63(18) . . ?
C65 C62 C58 112.68(17) . . ?
C65 C62 C63 108.14(18) . . ?
C65 C62 C64 108.35(18) . . ?
C62 C63 H63A 109.5 . . ?
C62 C63 H63B 109.5 . . ?
C62 C63 H63C 109.5 . . ?
H63A C63 H63B 109.5 . . ?
H63A C63 H63C 109.5 . . ?
H63B C63 H63C 109.5 . . ?
C62 C64 H64A 109.5 . . ?
C62 C64 H64B 109.5 . . ?
C62 C64 H64C 109.5 . . ?
H64A C64 H64B 109.5 . . ?
H64A C64 H64C 109.5 . . ?
H64B C64 H64C 109.5 . . ?
C62 C65 H65A 109.5 . . ?
C62 C65 H65B 109.5 . . ?
C62 C65 H65C 109.5 . . ?
H65A C65 H65B 109.5 . . ?
H65A C65 H65C 109.5 . . ?
H65B C65 H65C 109.5 . . ?
C2 C66 H66A 108.5 . . ?
C2 C66 H66B 108.5 . . ?
C60 C66 C2 115.17(15) . . ?
C60 C66 H66A 108.5 . . ?
C60 C66 H66B 108.5 . . ?
H66A C66 H66B 107.5 . . ?
C1 O1 H1 109.5 . . ?
C17 O2 H2 109.5 . . ?
C28 O3 H3A 109.5 . . ?
C39 O4 H4 109.5 . . ?
C46 O5 H5A 109.5 . . ?
C61 O6 H6 109.5 . . ?
H67A C67 H67B 107.7 . . ?
Cl1A C67 H67A 108.9 . . ?
Cl1A C67 H67B 108.9 . . ?
Cl2 C67 H67A 108.9 . . ?
Cl2 C67 H67B 108.9 . . ?
Cl2 C67 Cl1A 113.5(14) . . ?
H67C C67A H67D 108.0 . . ?
Cl1 C67A H67C 109.4 . . ?
Cl1 C67A H67D 109.4 . . ?
Cl2A C67A H67C 109.4 . . ?
Cl2A C67A H67D 109.4 . . ?
Cl2A C67A Cl1 111.16(19) . . ?
H68A C68 H68B 104.5 . . ?
Cl4A C68 H68A 101.2 . . ?
Cl4A C68 H68B 101.2 . . ?
Cl3A C68 H68A 101.2 . . ?
Cl3A C68 H68B 101.2 . . ?
Cl3A C68 Cl4A 143.2(8) . . ?
H68C C68A H68D 108.0 . . ?
Cl4 C68A H68C 109.4 . . ?
Cl4 C68A H68D 109.4 . . ?
Cl3 C68A H68C 109.4 . . ?
Cl3 C68A H68D 109.4 . . ?
Cl3 C68A Cl4 111.0(3) . . ?

loop_
_geom_bond_atom_site_label_1
_geom_bond_atom_site_label_2
_geom_bond_distance
_geom_bond_site_symmetry_2
_geom_bond_publ_flag
C1 C2 1.393(3) . ?
C1 C6 1.401(2) . ?
C1 O1 1.376(2) . ?
C2 C3 1.394(3) . ?
C2 C66 1.522(2) . ?
C3 H3 0.9500 . ?
C3 C4 1.395(3) . ?
C4 C5 1.394(3) . ?
C4 C7 1.529(3) . ?
C5 H5 0.9500 . ?
C5 C6 1.385(3) . ?
C6 C11 1.514(2) . ?
C7 C8 1.516(3) . ?
C7 C8A 1.531(14) . ?
C7 C9 1.552(3) . ?
C7 C9A 1.432(13) . ?
C7 C10 1.537(3) . ?
C7 C10A 1.580(14) . ?
C8 H8A 0.9800 . ?
C8 H8B 0.9800 . ?
C8 H8C 0.9800 . ?
C8A H8AA 0.9800 . ?
C8A H8AB 0.9800 . ?
C8A H8AC 0.9800 . ?
C9 H9A 0.9800 . ?
C9 H9B 0.9800 . ?
C9 H9C 0.9800 . ?
C9A H9AA 0.9800 . ?
C9A H9AB 0.9800 . ?
C9A H9AC 0.9800 . ?
C10 H10A 0.9800 . ?
C10 H10B 0.9800 . ?
C10 H10C 0.9800 . ?
C10A H10D 0.9800 . ?
C10A H10E 0.9800 . ?
C10A H10F 0.9800 . ?
C11 H11A 0.9900 . ?
C11 H11B 0.9900 . ?
C11 C12 1.517(3) . ?
C12 C13 1.392(3) . ?
C12 C17 1.396(3) . ?
C13 H13 0.9500 . ?
C13 C14 1.394(3) . ?
C14 C15 1.392(3) . ?
C14 C18 1.538(2) . ?
C15 H15 0.9500 . ?
C15 C16 1.398(3) . ?
C16 C17 1.389(3) . ?
C16 C22 1.526(2) . ?
C17 O2 1.391(2) . ?
C18 C19 1.541(3) . ?
C18 C20 1.527(3) . ?
C18 C21 1.535(3) . ?
C19 H19A 0.9800 . ?
C19 H19B 0.9800 . ?
C19 H19C 0.9800 . ?
C20 H20A 0.9800 . ?
C20 H20B 0.9800 . ?
C20 H20C 0.9800 . ?
C21 H21A 0.9800 . ?
C21 H21B 0.9800 . ?
C21 H21C 0.9800 . ?
C22 H22A 0.9900 . ?
C22 H22B 0.9900 . ?
C22 C23 1.528(2) . ?
C23 C24 1.388(3) . ?
C23 C28 1.399(3) . ?
C24 H24 0.9500 . ?
C24 C25 1.402(3) . ?
C25 C26 1.392(3) . ?
C25 C29 1.533(3) . ?
C26 H26 0.9500 . ?
C26 C27 1.397(3) . ?
C27 C28 1.389(3) . ?
C27 C33 1.522(2) . ?
C28 O3 1.374(2) . ?
C29 C30 1.531(3) . ?
C29 C31 1.531(3) . ?
C29 C32 1.542(3) . ?
C30 H30A 0.9800 . ?
C30 H30B 0.9800 . ?
C30 H30C 0.9800 . ?
C31 H31A 0.9800 . ?
C31 H31B 0.9800 . ?
C31 H31C 0.9800 . ?
C32 H32A 0.9800 . ?
C32 H32B 0.9800 . ?
C32 H32C 0.9800 . ?
C33 H33A 0.9900 . ?
C33 H33B 0.9900 . ?
C33 C34 1.524(2) . ?
C34 C35 1.395(3) . ?
C34 C39 1.398(3) . ?
C35 H35 0.9500 . ?
C35 C36 1.394(3) . ?
C36 C37 1.396(3) . ?
C36 C40 1.533(3) . ?
C37 H37 0.9500 . ?
C37 C38 1.401(3) . ?
C38 C39 1.392(3) . ?
C38 C44 1.518(3) . ?
C39 O4 1.376(2) . ?
C40 C41 1.533(3) . ?
C40 C42 1.532(3) . ?
C40 C43 1.542(3) . ?
C41 H41A 0.9800 . ?
C41 H41B 0.9800 . ?
C41 H41C 0.9800 . ?
C42 H42A 0.9800 . ?
C42 H42B 0.9800 . ?
C42 H42C 0.9800 . ?
C43 H43A 0.9800 . ?
C43 H43B 0.9800 . ?
C43 H43C 0.9800 . ?
C44 H44A 0.9900 . ?
C44 H44B 0.9900 . ?
C44 C45 1.523(3) . ?
C45 C46 1.393(3) . ?
C45 C50 1.397(3) . ?
C46 C47 1.402(3) . ?
C46 O5 1.389(2) . ?
C47 C48 1.391(3) . ?
C47 C55 1.526(3) . ?
C48 H48 0.9500 . ?
C48 C49 1.398(3) . ?
C49 C50 1.394(3) . ?
C49 C51 1.538(3) . ?
C50 H50 0.9500 . ?
C51 C52 1.534(3) . ?
C51 C53 1.536(3) . ?
C51 C54 1.535(3) . ?
C52 H52A 0.9800 . ?
C52 H52B 0.9800 . ?
C52 H52C 0.9800 . ?
C53 H53A 0.9800 . ?
C53 H53B 0.9800 . ?
C53 H53C 0.9800 . ?
C54 H54A 0.9800 . ?
C54 H54B 0.9800 . ?
C54 H54C 0.9800 . ?
C55 H55A 0.9900 . ?
C55 H55B 0.9900 . ?
C55 C56 1.524(3) . ?
C56 C57 1.392(3) . ?
C56 C61 1.402(3) . ?
C57 H57 0.9500 . ?
C57 C58 1.401(3) . ?
C58 C59 1.395(3) . ?
C58 C62 1.533(3) . ?
C59 H59 0.9500 . ?
C59 C60 1.395(3) . ?
C60 C61 1.390(3) . ?
C60 C66 1.521(2) . ?
C61 O6 1.385(2) . ?
C62 C63 1.534(3) . ?
C62 C64 1.534(3) . ?
C62 C65 1.532(3) . ?
C63 H63A 0.9800 . ?
C63 H63B 0.9800 . ?
C63 H63C 0.9800 . ?
C64 H64A 0.9800 . ?
C64 H64B 0.9800 . ?
C64 H64C 0.9800 . ?
C65 H65A 0.9800 . ?
C65 H65B 0.9800 . ?
C65 H65C 0.9800 . ?
C66 H66A 0.9900 . ?
C66 H66B 0.9900 . ?
O1 H1 0.8400 . ?
O2 H2 0.8400 . ?
O3 H3A 0.8400 . ?
O4 H4 0.8400 . ?
O5 H5A 0.8400 . ?
O6 H6 0.8400 . ?
C67 H67A 0.9900 . ?
C67 H67B 0.9900 . ?
C67 Cl1A 1.748(17) . ?
C67 Cl2 1.742(18) . ?
C67A H67C 0.9900 . ?
C67A H67D 0.9900 . ?
C67A Cl1 1.755(3) . ?
C67A Cl2A 1.745(4) . ?
C68 H68A 0.9900 . ?
C68 H68B 0.9900 . ?
C68 Cl4A 1.545(15) . ?
C68 Cl3A 1.449(10) . ?
C68A H68C 0.9900 . ?
C68A H68D 0.9900 . ?
C68A Cl4 1.812(6) . ?
C68A Cl3 1.740(4) . ?

loop_
_geom_torsion_atom_site_label_1
_geom_torsion_atom_site_label_2
_geom_torsion_atom_site_label_3
_geom_torsion_atom_site_label_4
_geom_torsion
_geom_torsion_site_symmetry_1
_geom_torsion_site_symmetry_2
_geom_torsion_site_symmetry_3
_geom_torsion_site_symmetry_4
_geom_torsion_publ_flag
C1 C2 C3 C4 -0.2(3) . . . . ?
C1 C2 C66 C60 -79.6(2) . . . . ?
C1 C6 C11 C12 -84.5(2) . . . . ?
C2 C1 C6 C5 -1.9(3) . . . . ?
C2 C1 C6 C11 178.84(17) . . . . ?
C2 C3 C4 C5 -1.8(3) . . . . ?
C2 C3 C4 C7 179.25(18) . . . . ?
C3 C2 C66 C60 101.9(2) . . . . ?
C3 C4 C5 C6 1.9(3) . . . . ?
C3 C4 C7 C8 -9.5(3) . . . . ?
C3 C4 C7 C8A -48.9(6) . . . . ?
C3 C4 C7 C9 -130.0(2) . . . . ?
C3 C4 C7 C9A -174.4(7) . . . . ?
C3 C4 C7 C10 112.3(2) . . . . ?
C3 C4 C7 C10A 64.6(6) . . . . ?
C4 C5 C6 C1 -0.1(3) . . . . ?
C4 C5 C6 C11 179.08(17) . . . . ?
C5 C4 C7 C8 171.6(2) . . . . ?
C5 C4 C7 C8A 132.2(6) . . . . ?
C5 C4 C7 C9 51.1(3) . . . . ?
C5 C4 C7 C9A 6.6(7) . . . . ?
C5 C4 C7 C10 -66.7(3) . . . . ?
C5 C4 C7 C10A -114.4(6) . . . . ?
C5 C6 C11 C12 96.3(2) . . . . ?
C6 C1 C2 C3 2.1(3) . . . . ?
C6 C1 C2 C66 -176.41(17) . . . . ?
C6 C11 C12 C13 -90.7(2) . . . . ?
C6 C11 C12 C17 91.2(2) . . . . ?
C7 C4 C5 C6 -179.05(17) . . . . ?
C11 C12 C13 C14 -177.97(17) . . . . ?
C11 C12 C17 C16 -179.61(17) . . . . ?
C11 C12 C17 O2 4.2(3) . . . . ?
C12 C13 C14 C15 -1.9(3) . . . . ?
C12 C13 C14 C18 176.48(17) . . . . ?
C13 C12 C17 C16 2.2(3) . . . . ?
C13 C12 C17 O2 -173.90(16) . . . . ?
C13 C14 C15 C16 1.3(3) . . . . ?
C13 C14 C18 C19 -61.6(2) . . . . ?
C13 C14 C18 C20 178.17(17) . . . . ?
C13 C14 C18 C21 58.6(2) . . . . ?
C14 C15 C16 C17 1.0(3) . . . . ?
C14 C15 C16 C22 179.31(17) . . . . ?
C15 C14 C18 C19 116.7(2) . . . . ?
C15 C14 C18 C20 -3.5(3) . . . . ?
C15 C14 C18 C21 -123.08(19) . . . . ?
C15 C16 C17 C12 -2.8(3) . . . . ?
C15 C16 C17 O2 173.37(16) . . . . ?
C15 C16 C22 C23 91.3(2) . . . . ?
C16 C22 C23 C24 -101.5(2) . . . . ?
C16 C22 C23 C28 77.2(2) . . . . ?
C17 C12 C13 C14 0.2(3) . . . . ?
C17 C16 C22 C23 -90.4(2) . . . . ?
C18 C14 C15 C16 -177.04(17) . . . . ?
C22 C16 C17 C12 178.88(17) . . . . ?
C22 C16 C17 O2 -4.9(3) . . . . ?
C22 C23 C24 C25 177.87(17) . . . . ?
C22 C23 C28 C27 -177.43(17) . . . . ?
C22 C23 C28 O3 3.1(3) . . . . ?
C23 C24 C25 C26 0.4(3) . . . . ?
C23 C24 C25 C29 -178.64(18) . . . . ?
C24 C23 C28 C27 1.4(3) . . . . ?
C24 C23 C28 O3 -178.15(17) . . . . ?
C24 C25 C26 C27 -0.3(3) . . . . ?
C24 C25 C29 C30 -61.8(2) . . . . ?
C24 C25 C29 C31 176.97(18) . . . . ?
C24 C25 C29 C32 57.8(2) . . . . ?
C25 C26 C27 C28 0.7(3) . . . . ?
C25 C26 C27 C33 -176.52(17) . . . . ?
C26 C25 C29 C30 119.2(2) . . . . ?
C26 C25 C29 C31 -2.0(3) . . . . ?
C26 C25 C29 C32 -121.2(2) . . . . ?
C26 C27 C28 C23 -1.2(3) . . . . ?
C26 C27 C28 O3 178.29(16) . . . . ?
C26 C27 C33 C34 -90.8(2) . . . . ?
C27 C33 C34 C35 97.3(2) . . . . ?
C27 C33 C34 C39 -86.2(2) . . . . ?
C28 C23 C24 C25 -0.9(3) . . . . ?
C28 C27 C33 C34 92.1(2) . . . . ?
C29 C25 C26 C27 178.75(18) . . . . ?
C33 C27 C28 C23 175.96(17) . . . . ?
C33 C27 C28 O3 -4.5(3) . . . . ?
C33 C34 C35 C36 175.71(17) . . . . ?
C33 C34 C39 C38 -173.24(17) . . . . ?
C33 C34 C39 O4 3.7(3) . . . . ?
C34 C35 C36 C37 -1.1(3) . . . . ?
C34 C35 C36 C40 179.68(18) . . . . ?
C35 C34 C39 C38 3.3(3) . . . . ?
C35 C34 C39 O4 -179.71(16) . . . . ?
C35 C36 C37 C38 0.9(3) . . . . ?
C35 C36 C40 C41 -58.4(2) . . . . ?
C35 C36 C40 C42 -178.96(18) . . . . ?
C35 C36 C40 C43 61.4(2) . . . . ?
C36 C37 C38 C39 1.3(3) . . . . ?
C36 C37 C38 C44 -176.40(17) . . . . ?
C37 C36 C40 C41 122.4(2) . . . . ?
C37 C36 C40 C42 1.9(3) . . . . ?
C37 C36 C40 C43 -117.7(2) . . . . ?
C37 C38 C39 C34 -3.5(3) . . . . ?
C37 C38 C39 O4 179.43(16) . . . . ?
C37 C38 C44 C45 99.1(2) . . . . ?
C38 C44 C45 C46 97.3(2) . . . . ?
C38 C44 C45 C50 -80.6(2) . . . . ?
C39 C34 C35 C36 -1.0(3) . . . . ?
C39 C38 C44 C45 -78.5(2) . . . . ?
C40 C36 C37 C38 -179.87(18) . . . . ?
C44 C38 C39 C34 174.22(17) . . . . ?
C44 C38 C39 O4 -2.9(3) . . . . ?
C44 C45 C46 C47 -177.82(17) . . . . ?
C44 C45 C46 O5 1.8(3) . . . . ?
C44 C45 C50 C49 177.04(18) . . . . ?
C45 C46 C47 C48 0.2(3) . . . . ?
C45 C46 C47 C55 -179.03(17) . . . . ?
C46 C45 C50 C49 -1.0(3) . . . . ?
C46 C47 C48 C49 0.3(3) . . . . ?
C46 C47 C55 C56 -100.3(2) . . . . ?
C47 C48 C49 C50 -1.1(3) . . . . ?
C47 C48 C49 C51 179.76(18) . . . . ?
C47 C55 C56 C57 -116.4(2) . . . . ?
C47 C55 C56 C61 66.0(2) . . . . ?
C48 C47 C55 C56 80.5(2) . . . . ?
C48 C49 C50 C45 1.5(3) . . . . ?
C48 C49 C51 C52 -55.4(2) . . . . ?
C48 C49 C51 C53 -175.3(2) . . . . ?
C48 C49 C51 C54 64.6(2) . . . . ?
C50 C45 C46 C47 0.1(3) . . . . ?
C50 C45 C46 O5 179.77(16) . . . . ?
C50 C49 C51 C52 125.5(2) . . . . ?
C50 C49 C51 C53 5.6(3) . . . . ?
C50 C49 C51 C54 -114.5(2) . . . . ?
C51 C49 C50 C45 -179.41(18) . . . . ?
C55 C47 C48 C49 179.54(18) . . . . ?
C55 C56 C57 C58 -178.01(17) . . . . ?
C55 C56 C61 C60 -177.41(17) . . . . ?
C55 C56 C61 O6 2.6(3) . . . . ?
C56 C57 C58 C59 -3.6(3) . . . . ?
C56 C57 C58 C62 174.91(17) . . . . ?
C57 C56 C61 C60 5.0(3) . . . . ?
C57 C56 C61 O6 -175.01(16) . . . . ?
C57 C58 C59 C60 3.1(3) . . . . ?
C57 C58 C62 C63 57.9(2) . . . . ?
C57 C58 C62 C64 -61.1(2) . . . . ?
C57 C58 C62 C65 178.83(18) . . . . ?
C58 C59 C60 C61 1.1(3) . . . . ?
C58 C59 C60 C66 -178.08(17) . . . . ?
C59 C58 C62 C63 -123.7(2) . . . . ?
C59 C58 C62 C64 117.3(2) . . . . ?
C59 C58 C62 C65 -2.8(3) . . . . ?
C59 C60 C61 C56 -5.4(3) . . . . ?
C59 C60 C61 O6 174.61(16) . . . . ?
C59 C60 C66 C2 -80.0(2) . . . . ?
C61 C56 C57 C58 -0.4(3) . . . . ?
C61 C60 C66 C2 100.8(2) . . . . ?
C62 C58 C59 C60 -175.28(17) . . . . ?
C66 C2 C3 C4 178.34(17) . . . . ?
C66 C60 C61 C56 173.86(17) . . . . ?
C66 C60 C61 O6 -6.2(3) . . . . ?
O1 C1 C2 C3 -177.71(17) . . . . ?
O1 C1 C2 C66 3.8(3) . . . . ?
O1 C1 C6 C5 177.88(16) . . . . ?
O1 C1 C6 C11 -1.3(3) . . . . ?
O5 C46 C47 C48 -179.44(16) . . . . ?
O5 C46 C47 C55 1.3(3) . . . . ?
